data_4038745
loop_
_publ_author_name
'Marinova, Maya'
'Pascal, Simon'
'Gu\'en\'ee, Laure'
'Besnard, C\'eline'
'Shivachev, Boris'
'Kostova, Kalina'
'Villani, Claudio'
'Franzini, Roberta'
'Dimitrov, Vladimir'
'Lacour, J\'er\^ome'

_publ_section_title
;
 Synthesis, Resolution, Configurational Stability, and Properties of
 Cationic Functionalized [5]Helicenes.
;
_journal_issue 18
_journal_name_full 'The Journal of organic chemistry'
_journal_page_first 11908
_journal_page_last 11923
_journal_paper_doi 10.1021/acs.joc.0c01716
_journal_volume 85
_journal_year 2020
_chemical_formula_moiety 'C29 H28 Br N O4'
_chemical_formula_sum 'C29 H28 Br N O4'
_chemical_formula_weight 534.43
_space_group_crystal_system monoclinic
_space_group_IT_number 14
_space_group_name_Hall '-P 2yn'
_space_group_name_H-M_alt 'P 1 21/n 1'
_atom_sites_solution_hydrogens mixed
_atom_sites_solution_primary direct
_audit_creation_date 2020-03-26
_audit_creation_method
;
Olex2 1.3
(compiled 2020.02.04 svn.rd84adfe8 for OlexSys, GUI svn.r6032)
;
_cell_angle_alpha 90
_cell_angle_beta 99.059(3)
_cell_angle_gamma 90
_cell_formula_units_Z 4
_cell_length_a 8.9485(3)
_cell_length_b 21.3763(5)
_cell_length_c 13.2147(3)
_cell_measurement_reflns_used 10389
_cell_measurement_temperature 290
_cell_measurement_theta_max 26.0750
_cell_measurement_theta_min 3.1910
_cell_volume 2496.25(12)
_computing_cell_refinement
;
CrysAlisPro, Agilent Technologies,
Version 1.171.37.35 (release 13-08-2014 CrysAlis171 .NET)
(compiled Aug 13 2014,18:06:01)
;
_computing_data_collection
;
CrysAlisPro, Agilent Technologies,
Version 1.171.37.35 (release 13-08-2014 CrysAlis171 .NET)
(compiled Aug 13 2014,18:06:01)
;
_computing_data_reduction
;
CrysAlisPro, Agilent Technologies,
Version 1.171.37.35 (release 13-08-2014 CrysAlis171 .NET)
(compiled Aug 13 2014,18:06:01)
;
_computing_molecular_graphics 'Olex2 1.3 (Dolomanov et al., 2009)'
_computing_publication_material 'Olex2 1.3 (Dolomanov et al., 2009)'
_computing_structure_refinement 'SHELXL 2018/3 (Sheldrick, 2015)'
_computing_structure_solution 'SHELXS  (Sheldrick, 2008)'
_diffrn_ambient_temperature 290
_diffrn_detector 'CCD plate'
_diffrn_detector_area_resol_mean 10.3974
_diffrn_detector_type Atlas
_diffrn_measured_fraction_theta_full 0.999
_diffrn_measured_fraction_theta_max 0.915
_diffrn_measurement_details
;
#__ type_ start__ end____ width___ exp.time_
  1 omega   35.00  101.00   1.0000   29.0000
omega____ theta____ kappa____ phi______ frames
    -       11.4169  178.0000  120.0000 66

#__ type_ start__ end____ width___ exp.time_
  2 omega  -15.00   88.00   1.0000   29.0000
omega____ theta____ kappa____ phi______ frames
    -       11.4169   37.0000  -90.0000 103

#__ type_ start__ end____ width___ exp.time_
  3 omega  -65.00   38.00   1.0000   29.0000
omega____ theta____ kappa____ phi______ frames
    -       11.4169  -37.0000   90.0000 103

#__ type_ start__ end____ width___ exp.time_
  4 omega  -72.00  -27.00   1.0000   29.0000
omega____ theta____ kappa____ phi______ frames
    -      -11.8857  129.0000   -9.4106 45

#__ type_ start__ end____ width___ exp.time_
  5 omega -100.00  -55.00   1.0000   29.0000
omega____ theta____ kappa____ phi______ frames
    -      -11.8857  178.0000  -90.0000 45

#__ type_ start__ end____ width___ exp.time_
  6 omega  -20.00   30.00   1.0000   29.0000
omega____ theta____ kappa____ phi______ frames
    -      -11.8857  -99.0000    0.0000 50

#__ type_ start__ end____ width___ exp.time_
  7 omega  -37.00   14.00   1.0000   29.0000
omega____ theta____ kappa____ phi______ frames
    -      -11.8857  -37.0000  150.0000 51

#__ type_ start__ end____ width___ exp.time_
  8 omega  -15.00   21.00   1.0000   29.0000
omega____ theta____ kappa____ phi______ frames
    -      -11.8857  -99.0000  -90.0000 36

#__ type_ start__ end____ width___ exp.time_
  9 omega  -75.00  -36.00   1.0000   29.0000
omega____ theta____ kappa____ phi______ frames
    -      -11.8857  -37.0000  -30.0000 39
;
_diffrn_measurement_device 'four-circle diffractometer'
_diffrn_measurement_device_type 'SuperNova, Dual, Cu at zero, Atlas'
_diffrn_measurement_method '\w scans'
_diffrn_orient_matrix_UB_11 0.0144115000
_diffrn_orient_matrix_UB_12 -0.0306657000
_diffrn_orient_matrix_UB_13 -0.0165112000
_diffrn_orient_matrix_UB_21 0.0788799000
_diffrn_orient_matrix_UB_22 0.0062118000
_diffrn_orient_matrix_UB_23 0.0089800000
_diffrn_orient_matrix_UB_31 0.0042657000
_diffrn_orient_matrix_UB_32 -0.0110266000
_diffrn_orient_matrix_UB_33 0.0509899000
_diffrn_radiation_monochromator mirror
_diffrn_radiation_probe x-ray
_diffrn_radiation_type 'Mo K\a'
_diffrn_radiation_wavelength 0.71073
_diffrn_reflns_av_R_equivalents 0.0367
_diffrn_reflns_av_unetI/netI 0.0296
_diffrn_reflns_Laue_measured_fraction_full 0.999
_diffrn_reflns_Laue_measured_fraction_max 0.915
_diffrn_reflns_limit_h_max 12
_diffrn_reflns_limit_h_min -10
_diffrn_reflns_limit_k_max 27
_diffrn_reflns_limit_k_min -29
_diffrn_reflns_limit_l_max 17
_diffrn_reflns_limit_l_min -18
_diffrn_reflns_number 35238
_diffrn_reflns_point_group_measured_fraction_full 0.999
_diffrn_reflns_point_group_measured_fraction_max 0.915
_diffrn_reflns_theta_full 25.242
_diffrn_reflns_theta_max 29.504
_diffrn_reflns_theta_min 2.980
_diffrn_source 'SuperNova (Mo) X-ray Source'
_exptl_absorpt_coefficient_mu 1.683
_exptl_absorpt_correction_T_max 1.00000
_exptl_absorpt_correction_T_min 0.67536
_exptl_absorpt_correction_type multi-scan
_exptl_absorpt_process_details
;
CrysAlisPro, Agilent Technologies,
Version 1.171.37.35 (release 13-08-2014 CrysAlis171 .NET)
(compiled Aug 13 2014,18:06:01)
Empirical absorption correction using spherical harmonics,
 implemented in SCALE3 ABSPACK scaling algorithm.
;
_exptl_crystal_colour colourless
_exptl_crystal_colour_primary colourless
_exptl_crystal_density_diffrn 1.422
_exptl_crystal_description plate
_exptl_crystal_F_000 1104
_exptl_crystal_size_max 0.3
_exptl_crystal_size_mid 0.2
_exptl_crystal_size_min 0.15
_refine_diff_density_max 0.566
_refine_diff_density_min -0.725
_refine_diff_density_rms 0.046
_refine_ls_extinction_method none
_refine_ls_goodness_of_fit_ref 1.026
_refine_ls_hydrogen_treatment mixed
_refine_ls_matrix_type full
_refine_ls_number_parameters 324
_refine_ls_number_reflns 6364
_refine_ls_number_restraints 0
_refine_ls_restrained_S_all 1.026
_refine_ls_R_factor_all 0.0845
_refine_ls_R_factor_gt 0.0480
_refine_ls_shift/su_max 0.001
_refine_ls_shift/su_mean 0.000
_refine_ls_structure_factor_coef Fsqd
_refine_ls_weighting_details 'w=1/[\s^2^(Fo^2^)+(0.0408P)^2^+1.4883P] where P=(Fo^2^+2Fc^2^)/3'
_refine_ls_weighting_scheme calc
_refine_ls_wR_factor_gt 0.1038
_refine_ls_wR_factor_ref 0.1185
_reflns_Friedel_coverage 0.000
_reflns_number_gt 4179
_reflns_number_total 6364
_reflns_threshold_expression 'I > 2\s(I)'
_cod_data_source_file jo0c01716_si_002.cif
_cod_data_source_block 16B
_cod_depositor_comments 'Adding full bibliography for 4038740--4038746.cif.'
_cod_original_cell_volume 2496.26(12)
_cod_database_code 4038745
_shelx_shelxl_version_number 2018/3
_chemical_oxdiff_formula 'C28 N1 O3 Br1'
_chemical_oxdiff_usercomment 'MMF1  Maya Kalina'
_shelx_space_group_comment
;
The symmetry employed for this shelxl refinement is uniquely defined
by the following loop, which should always be used as a source of
symmetry information in preference to the above space-group names.
They are only intended as comments.
;
_shelx_estimated_absorpt_t_max 0.786
_shelx_estimated_absorpt_t_min 0.632
_reflns_odcompleteness_completeness 99.83
_reflns_odcompleteness_iscentric 1
_reflns_odcompleteness_theta 26.32
_olex2_refinement_description
;
1. Fixed Uiso
 At 1.2 times of:
  All C(H) groups, All C(H,H) groups
 At 1.5 times of:
  All C(H,H,H) groups
2.a Secondary CH2 refined with riding coordinates:
 C21(H21A,H21B), C25(H25A,H25B)
2.b Aromatic/amide H refined with riding coordinates:
 C13(H13), C17(H17), C19(H19), C22(H22), C23(H23), C24(H24), C26(H26),
 C27(H27), C28(H28), C29(H29), C31(H31)
2.c Idealised Me refined as rotating group:
 C30(H30A,H30B,H30C), C32(H32A,H32B,H32C), C33(H33A,H33B,H33C), C34(H34A,H34B,
 H34C)
;
_olex2_submission_special_instructions 'No special instructions were received'

loop_
_space_group_symop_operation_xyz
'x, y, z'
'-x+1/2, y+1/2, -z+1/2'
'-x, -y, -z'
'x-1/2, -y-1/2, z-1/2'

loop_
_atom_site_label
_atom_site_type_symbol
_atom_site_fract_x
_atom_site_fract_y
_atom_site_fract_z
_atom_site_U_iso_or_equiv
_atom_site_adp_type
_atom_site_occupancy
_atom_site_site_symmetry_order
_atom_site_calc_flag
_atom_site_refinement_flags_posn
_atom_site_refinement_flags_adp
_atom_site_refinement_flags_occupancy
_atom_site_disorder_assembly
_atom_site_disorder_group
Br1 Br 0.58943(5) 0.54685(2) 0.85957(2) 0.08920(16) Uani 1 1 d . . . . .
O1 O -0.1392(2) 0.40731(8) 0.53513(13) 0.0576(4) Uani 1 1 d . . . . .
N2 N 0.2132(2) 0.28222(8) 0.63647(14) 0.0405(4) Uani 1 1 d . . . . .
O3 O 0.03947(19) 0.23032(7) 0.45461(12) 0.0520(4) Uani 1 1 d . . . . .
C4 C 0.0910(3) 0.36266(9) 0.50708(15) 0.0403(5) Uani 1 1 d . . . . .
C5 C 0.0796(2) 0.32226(9) 0.60446(15) 0.0380(5) Uani 1 1 d . . . . .
C6 C 0.0728(3) 0.36629(10) 0.69599(15) 0.0415(5) Uani 1 1 d . . . . .
C7 C -0.0264(3) 0.40596(10) 0.47699(16) 0.0460(5) Uani 1 1 d . . . . .
C8 C -0.0639(3) 0.28259(10) 0.58284(16) 0.0419(5) Uani 1 1 d . . . . .
C9 C 0.1964(3) 0.40678(9) 0.73365(15) 0.0418(5) Uani 1 1 d . . . . .
C10 C 0.2028(3) 0.35849(10) 0.44397(16) 0.0456(5) Uani 1 1 d . . . . .
O11 O 0.3165(2) 0.31567(9) 0.46791(13) 0.0589(5) Uani 1 1 d . . . . .
O12 O -0.1787(2) 0.33141(9) 0.71633(13) 0.0607(5) Uani 1 1 d . . . . .
C13 C 0.3302(3) 0.41167(10) 0.68895(16) 0.0466(5) Uani 1 1 d . . . . .
H13 H 0.340668 0.386507 0.633085 0.056 Uiso 1 1 calc R U . . .
C14 C 0.4311(3) 0.49006(12) 0.81026(18) 0.0575(7) Uani 1 1 d . . . . .
C15 C -0.0507(3) 0.36641(11) 0.74527(17) 0.0487(6) Uani 1 1 d . . . . .
C16 C 0.1875(3) 0.44534(10) 0.82065(17) 0.0476(6) Uani 1 1 d . . . . .
C17 C -0.0265(4) 0.44527(11) 0.39305(19) 0.0580(7) Uani 1 1 d . . . . .
H17 H -0.103688 0.474362 0.376085 0.070 Uiso 1 1 calc R U . . .
C18 C -0.1801(3) 0.28749(12) 0.63926(18) 0.0508(6) Uani 1 1 d . . . . .
C19 C 0.4439(3) 0.45214(11) 0.72544(18) 0.0532(6) Uani 1 1 d . . . . .
H19 H 0.529718 0.454573 0.694085 0.064 Uiso 1 1 calc R U . . .
C20 C -0.0783(3) 0.23467(10) 0.50852(16) 0.0445(5) Uani 1 1 d . . . . .
C21 C 0.1935(3) 0.23651(11) 0.71697(18) 0.0532(6) Uani 1 1 d . . . . .
H21A H 0.097898 0.214819 0.698196 0.064 Uiso 1 1 calc R U . . .
H21B H 0.190565 0.258343 0.780982 0.064 Uiso 1 1 calc R U . . .
C22 C 0.2010(3) 0.39780(12) 0.35971(18) 0.0602(7) Uani 1 1 d . . . . .
H22 H 0.277098 0.394869 0.319478 0.072 Uiso 1 1 calc R U . . .
C23 C 0.3080(3) 0.48634(11) 0.85750(17) 0.0564(7) Uani 1 1 d . . . . .
H23 H 0.302428 0.510969 0.914792 0.068 Uiso 1 1 calc R U . . .
C24 C -0.3138(3) 0.20215(14) 0.5531(2) 0.0684(8) Uani 1 1 d . . . . .
H24 H -0.396488 0.175246 0.543745 0.082 Uiso 1 1 calc R U . . .
C25 C 0.3208(3) 0.18958(13) 0.7315(2) 0.0659(7) Uani 1 1 d . . . . .
H25A H 0.311987 0.163715 0.790545 0.079 Uiso 1 1 calc R U . . .
H25B H 0.416433 0.211743 0.745519 0.079 Uiso 1 1 calc R U . . .
C26 C 0.0870(4) 0.44085(12) 0.3359(2) 0.0671(8) Uani 1 1 d . . . . .
H26 H 0.087407 0.467320 0.280137 0.081 Uiso 1 1 calc R U . . .
C27 C 0.0573(3) 0.44216(11) 0.86852(18) 0.0574(7) Uani 1 1 d . . . . .
H27 H 0.051613 0.466719 0.925876 0.069 Uiso 1 1 calc R U . . .
C28 C -0.2015(3) 0.19492(12) 0.49427(19) 0.0567(6) Uani 1 1 d . . . . .
H28 H -0.208302 0.163468 0.445143 0.068 Uiso 1 1 calc R U . . .
C29 C -0.0583(3) 0.40416(12) 0.83234(19) 0.0581(7) Uani 1 1 d . . . . .
H29 H -0.143530 0.402646 0.864508 0.070 Uiso 1 1 calc R U . . .
C30 C 0.0393(4) 0.17975(13) 0.3841(2) 0.0656(7) Uani 1 1 d . . . . .
H30A H 0.033117 0.140825 0.419453 0.098 Uiso 1 1 calc R U . . .
H30B H 0.130930 0.180731 0.354863 0.098 Uiso 1 1 calc R U . . .
H30C H -0.046147 0.183669 0.330625 0.098 Uiso 1 1 calc R U . . .
C31 C -0.3056(3) 0.24852(15) 0.6255(2) 0.0680(8) Uani 1 1 d . . . . .
H31 H -0.382607 0.253713 0.664600 0.082 Uiso 1 1 calc R U . . .
C32 C -0.2741(4) 0.43939(16) 0.4974(3) 0.0808(9) Uani 1 1 d . . . . .
H32A H -0.349375 0.429954 0.539483 0.121 Uiso 1 1 calc R U . . .
H32B H -0.309584 0.426463 0.428255 0.121 Uiso 1 1 calc R U . . .
H32C H -0.255100 0.483608 0.498879 0.121 Uiso 1 1 calc R U . . .
C33 C 0.3217(4) 0.14797(14) 0.6392(3) 0.0874(10) Uani 1 1 d . . . . .
H33A H 0.399734 0.117015 0.654317 0.131 Uiso 1 1 calc R U . . .
H33B H 0.340561 0.172823 0.581994 0.131 Uiso 1 1 calc R U . . .
H33C H 0.225314 0.127618 0.622496 0.131 Uiso 1 1 calc R U . . .
C34 C 0.4119(4) 0.30215(18) 0.3953(2) 0.0833(10) Uani 1 1 d . . . . .
H34A H 0.476421 0.267535 0.418943 0.125 Uiso 1 1 calc R U . . .
H34B H 0.472813 0.338134 0.386535 0.125 Uiso 1 1 calc R U . . .
H34C H 0.351468 0.291588 0.330939 0.125 Uiso 1 1 calc R U . . .
H2 H 0.232(3) 0.2626(11) 0.5845(18) 0.040(6) Uiso 1 1 d . . . . .

loop_
_atom_site_aniso_label
_atom_site_aniso_U_11
_atom_site_aniso_U_22
_atom_site_aniso_U_33
_atom_site_aniso_U_23
_atom_site_aniso_U_13
_atom_site_aniso_U_12
Br1 0.1201(3) 0.0887(3) 0.05672(19) -0.01172(15) 0.00741(18) -0.0497(2)
O1 0.0669(11) 0.0537(10) 0.0538(10) 0.0063(8) 0.0144(9) 0.0189(8)
N2 0.0527(12) 0.0361(9) 0.0336(9) 0.0026(8) 0.0095(8) 0.0037(8)
O3 0.0642(11) 0.0454(9) 0.0476(9) -0.0136(7) 0.0125(8) -0.0028(8)
C4 0.0586(14) 0.0318(10) 0.0305(10) -0.0004(8) 0.0075(9) -0.0017(9)
C5 0.0507(13) 0.0337(10) 0.0306(10) 0.0012(8) 0.0092(9) 0.0023(9)
C6 0.0578(14) 0.0363(11) 0.0313(10) 0.0025(8) 0.0101(9) 0.0036(10)
C7 0.0662(16) 0.0328(11) 0.0379(11) -0.0024(9) 0.0046(11) 0.0017(10)
C8 0.0531(14) 0.0376(11) 0.0347(11) 0.0046(9) 0.0064(9) 0.0011(9)
C9 0.0642(15) 0.0327(10) 0.0287(10) 0.0042(8) 0.0077(9) 0.0050(10)
C10 0.0617(15) 0.0407(12) 0.0350(11) -0.0010(9) 0.0092(10) -0.0037(10)
O11 0.0672(12) 0.0690(11) 0.0453(9) 0.0072(8) 0.0239(8) 0.0128(9)
O12 0.0627(11) 0.0700(12) 0.0548(10) -0.0121(9) 0.0261(9) -0.0072(9)
C13 0.0656(16) 0.0415(12) 0.0331(11) 0.0007(9) 0.0089(10) -0.0020(11)
C14 0.086(2) 0.0474(13) 0.0363(12) 0.0039(10) 0.0025(12) -0.0148(13)
C15 0.0639(16) 0.0465(13) 0.0381(11) -0.0003(10) 0.0158(11) 0.0031(11)
C16 0.0770(17) 0.0327(11) 0.0334(11) 0.0027(9) 0.0099(11) 0.0059(11)
C17 0.089(2) 0.0349(12) 0.0468(13) 0.0069(10) 0.0010(13) 0.0055(12)
C18 0.0577(16) 0.0552(14) 0.0408(12) 0.0011(11) 0.0113(11) -0.0018(12)
C19 0.0683(17) 0.0540(14) 0.0374(12) 0.0033(10) 0.0090(11) -0.0068(12)
C20 0.0550(14) 0.0398(11) 0.0371(11) 0.0036(9) 0.0027(10) 0.0008(10)
C21 0.0662(16) 0.0496(13) 0.0436(12) 0.0103(11) 0.0082(11) 0.0020(12)
C22 0.087(2) 0.0563(15) 0.0414(13) 0.0068(11) 0.0222(13) -0.0099(14)
C23 0.098(2) 0.0373(12) 0.0325(11) -0.0003(9) 0.0067(12) -0.0023(12)
C24 0.0623(18) 0.0771(19) 0.0646(17) -0.0024(15) 0.0058(14) -0.0221(15)
C25 0.0718(18) 0.0550(15) 0.0674(17) 0.0203(13) 0.0002(14) 0.0060(13)
C26 0.106(2) 0.0511(15) 0.0438(14) 0.0165(11) 0.0117(15) -0.0083(15)
C27 0.092(2) 0.0446(13) 0.0381(12) -0.0075(10) 0.0182(13) 0.0076(13)
C28 0.0675(17) 0.0502(14) 0.0493(14) -0.0027(11) -0.0004(12) -0.0075(12)
C29 0.0773(19) 0.0560(15) 0.0466(13) -0.0029(12) 0.0270(13) 0.0061(14)
C30 0.086(2) 0.0518(15) 0.0591(16) -0.0204(12) 0.0111(14) 0.0003(14)
C31 0.0582(17) 0.086(2) 0.0632(17) -0.0024(15) 0.0185(13) -0.0138(15)
C32 0.074(2) 0.088(2) 0.078(2) -0.0018(17) 0.0052(16) 0.0276(17)
C33 0.096(3) 0.0522(17) 0.113(3) 0.0017(17) 0.012(2) 0.0183(16)
C34 0.080(2) 0.116(3) 0.0603(18) 0.0008(18) 0.0288(16) 0.0194(19)

loop_
_atom_type_symbol
_atom_type_description
_atom_type_scat_dispersion_real
_atom_type_scat_dispersion_imag
_atom_type_scat_source
C C 0.0033 0.0016 'International Tables Vol C Tables 4.2.6.8 and 6.1.1.4'
H H 0.0000 0.0000 'International Tables Vol C Tables 4.2.6.8 and 6.1.1.4'
Br Br -0.2901 2.4595 'International Tables Vol C Tables 4.2.6.8 and 6.1.1.4'
N N 0.0061 0.0033 'International Tables Vol C Tables 4.2.6.8 and 6.1.1.4'
O O 0.0106 0.0060 'International Tables Vol C Tables 4.2.6.8 and 6.1.1.4'

loop_
_geom_angle_atom_site_label_1
_geom_angle_atom_site_label_2
_geom_angle_atom_site_label_3
_geom_angle
_geom_angle_site_symmetry_1
_geom_angle_site_symmetry_3
_geom_angle_publ_flag
C7 O1 C32 118.7(2) . . ?
C5 N2 H2 108.2(15) . . ?
C21 N2 C5 114.02(18) . . ?
C21 N2 H2 108.6(15) . . ?
C20 O3 C30 118.1(2) . . ?
C7 C4 C5 116.83(19) . . ?
C10 C4 C5 126.8(2) . . ?
C10 C4 C7 116.34(19) . . ?
N2 C5 C4 113.59(17) . . ?
N2 C5 C6 105.04(16) . . ?
N2 C5 C8 110.50(17) . . ?
C6 C5 C4 108.90(16) . . ?
C8 C5 C4 108.30(17) . . ?
C8 C5 C6 110.48(18) . . ?
C9 C6 C5 121.22(19) . . ?
C15 C6 C5 120.6(2) . . ?
C15 C6 C9 118.1(2) . . ?
O1 C7 C4 116.14(19) . . ?
O1 C7 C17 122.0(2) . . ?
C17 C7 C4 121.9(2) . . ?
C18 C8 C5 122.8(2) . . ?
C18 C8 C20 116.0(2) . . ?
C20 C8 C5 121.0(2) . . ?
C13 C9 C6 123.80(19) . . ?
C13 C9 C16 116.8(2) . . ?
C16 C9 C6 119.4(2) . . ?
O11 C10 C4 118.62(19) . . ?
O11 C10 C22 120.2(2) . . ?
C22 C10 C4 121.2(2) . . ?
C10 O11 C34 119.2(2) . . ?
C15 O12 C18 119.08(18) . . ?
C9 C13 H13 119.0 . . ?
C19 C13 C9 122.0(2) . . ?
C19 C13 H13 119.0 . . ?
C19 C14 Br1 119.6(2) . . ?
C23 C14 Br1 119.80(19) . . ?
C23 C14 C19 120.6(2) . . ?
C6 C15 O12 124.6(2) . . ?
C6 C15 C29 122.3(2) . . ?
O12 C15 C29 113.1(2) . . ?
C23 C16 C9 119.9(2) . . ?
C27 C16 C9 119.2(2) . . ?
C27 C16 C23 120.9(2) . . ?
C7 C17 H17 120.2 . . ?
C26 C17 C7 119.6(2) . . ?
C26 C17 H17 120.2 . . ?
C8 C18 O12 122.0(2) . . ?
C8 C18 C31 123.3(2) . . ?
O12 C18 C31 114.7(2) . . ?
C13 C19 C14 120.0(2) . . ?
C13 C19 H19 120.0 . . ?
C14 C19 H19 120.0 . . ?
O3 C20 C8 114.8(2) . . ?
O3 C20 C28 123.5(2) . . ?
C28 C20 C8 121.7(2) . . ?
N2 C21 H21A 109.4 . . ?
N2 C21 H21B 109.4 . . ?
N2 C21 C25 111.0(2) . . ?
H21A C21 H21B 108.0 . . ?
C25 C21 H21A 109.4 . . ?
C25 C21 H21B 109.4 . . ?
C10 C22 H22 119.9 . . ?
C26 C22 C10 120.1(3) . . ?
C26 C22 H22 119.9 . . ?
C14 C23 C16 120.7(2) . . ?
C14 C23 H23 119.7 . . ?
C16 C23 H23 119.7 . . ?
C28 C24 H24 119.6 . . ?
C31 C24 H24 119.6 . . ?
C31 C24 C28 120.9(3) . . ?
C21 C25 H25A 109.0 . . ?
C21 C25 H25B 109.0 . . ?
C21 C25 C33 112.9(2) . . ?
H25A C25 H25B 107.8 . . ?
C33 C25 H25A 109.0 . . ?
C33 C25 H25B 109.0 . . ?
C17 C26 C22 120.8(2) . . ?
C17 C26 H26 119.6 . . ?
C22 C26 H26 119.6 . . ?
C16 C27 H27 119.5 . . ?
C29 C27 C16 120.9(2) . . ?
C29 C27 H27 119.5 . . ?
C20 C28 H28 120.2 . . ?
C24 C28 C20 119.6(2) . . ?
C24 C28 H28 120.2 . . ?
C15 C29 H29 120.0 . . ?
C27 C29 C15 120.0(2) . . ?
C27 C29 H29 120.0 . . ?
O3 C30 H30A 109.5 . . ?
O3 C30 H30B 109.5 . . ?
O3 C30 H30C 109.5 . . ?
H30A C30 H30B 109.5 . . ?
H30A C30 H30C 109.5 . . ?
H30B C30 H30C 109.5 . . ?
C18 C31 H31 120.7 . . ?
C24 C31 C18 118.6(3) . . ?
C24 C31 H31 120.7 . . ?
O1 C32 H32A 109.5 . . ?
O1 C32 H32B 109.5 . . ?
O1 C32 H32C 109.5 . . ?
H32A C32 H32B 109.5 . . ?
H32A C32 H32C 109.5 . . ?
H32B C32 H32C 109.5 . . ?
C25 C33 H33A 109.5 . . ?
C25 C33 H33B 109.5 . . ?
C25 C33 H33C 109.5 . . ?
H33A C33 H33B 109.5 . . ?
H33A C33 H33C 109.5 . . ?
H33B C33 H33C 109.5 . . ?
O11 C34 H34A 109.5 . . ?
O11 C34 H34B 109.5 . . ?
O11 C34 H34C 109.5 . . ?
H34A C34 H34B 109.5 . . ?
H34A C34 H34C 109.5 . . ?
H34B C34 H34C 109.5 . . ?

loop_
_geom_bond_atom_site_label_1
_geom_bond_atom_site_label_2
_geom_bond_distance
_geom_bond_site_symmetry_2
_geom_bond_publ_flag
Br1 C14 1.901(3) . ?
O1 C7 1.361(3) . ?
O1 C32 1.409(3) . ?
N2 C5 1.477(3) . ?
N2 C21 1.475(3) . ?
N2 H2 0.84(2) . ?
O3 C20 1.365(3) . ?
O3 C30 1.427(3) . ?
C4 C5 1.566(3) . ?
C4 C7 1.410(3) . ?
C4 C10 1.402(3) . ?
C5 C6 1.541(3) . ?
C5 C8 1.528(3) . ?
C6 C9 1.431(3) . ?
C6 C15 1.368(3) . ?
C7 C17 1.391(3) . ?
C8 C18 1.376(3) . ?
C8 C20 1.411(3) . ?
C9 C13 1.420(3) . ?
C9 C16 1.427(3) . ?
C10 O11 1.368(3) . ?
C10 C22 1.393(3) . ?
O11 C34 1.412(3) . ?
O12 C15 1.371(3) . ?
O12 C18 1.384(3) . ?
C13 H13 0.9300 . ?
C13 C19 1.364(3) . ?
C14 C19 1.402(3) . ?
C14 C23 1.351(4) . ?
C15 C29 1.416(3) . ?
C16 C23 1.415(4) . ?
C16 C27 1.412(4) . ?
C17 H17 0.9300 . ?
C17 C26 1.361(4) . ?
C18 C31 1.387(4) . ?
C19 H19 0.9300 . ?
C20 C28 1.381(3) . ?
C21 H21A 0.9700 . ?
C21 H21B 0.9700 . ?
C21 C25 1.508(4) . ?
C22 H22 0.9300 . ?
C22 C26 1.373(4) . ?
C23 H23 0.9300 . ?
C24 H24 0.9300 . ?
C24 C28 1.373(4) . ?
C24 C31 1.372(4) . ?
C25 H25A 0.9700 . ?
C25 H25B 0.9700 . ?
C25 C33 1.511(4) . ?
C26 H26 0.9300 . ?
C27 H27 0.9300 . ?
C27 C29 1.343(4) . ?
C28 H28 0.9300 . ?
C29 H29 0.9300 . ?
C30 H30A 0.9600 . ?
C30 H30B 0.9600 . ?
C30 H30C 0.9600 . ?
C31 H31 0.9300 . ?
C32 H32A 0.9600 . ?
C32 H32B 0.9600 . ?
C32 H32C 0.9600 . ?
C33 H33A 0.9600 . ?
C33 H33B 0.9600 . ?
C33 H33C 0.9600 . ?
C34 H34A 0.9600 . ?
C34 H34B 0.9600 . ?
C34 H34C 0.9600 . ?

loop_
_geom_torsion_atom_site_label_1
_geom_torsion_atom_site_label_2
_geom_torsion_atom_site_label_3
_geom_torsion_atom_site_label_4
_geom_torsion
_geom_torsion_site_symmetry_1
_geom_torsion_site_symmetry_2
_geom_torsion_site_symmetry_3
_geom_torsion_site_symmetry_4
_geom_torsion_publ_flag
Br1 C14 C19 C13 -179.39(18) . . . . ?
Br1 C14 C23 C16 178.63(17) . . . . ?
O1 C7 C17 C26 -178.3(2) . . . . ?
N2 C5 C6 C9 58.6(2) . . . . ?
N2 C5 C6 C15 -119.6(2) . . . . ?
N2 C5 C8 C18 116.1(2) . . . . ?
N2 C5 C8 C20 -58.4(2) . . . . ?
N2 C21 C25 C33 -66.1(3) . . . . ?
O3 C20 C28 C24 179.0(2) . . . . ?
C4 C5 C6 C9 -63.4(2) . . . . ?
C4 C5 C6 C15 118.4(2) . . . . ?
C4 C5 C8 C18 -118.9(2) . . . . ?
C4 C5 C8 C20 66.6(2) . . . . ?
C4 C7 C17 C26 2.1(4) . . . . ?
C4 C10 O11 C34 167.6(2) . . . . ?
C4 C10 C22 C26 -1.2(4) . . . . ?
C5 N2 C21 C25 169.2(2) . . . . ?
C5 C4 C7 O1 -1.1(3) . . . . ?
C5 C4 C7 C17 178.6(2) . . . . ?
C5 C4 C10 O11 -0.7(3) . . . . ?
C5 C4 C10 C22 -179.3(2) . . . . ?
C5 C6 C9 C13 2.4(3) . . . . ?
C5 C6 C9 C16 -177.98(18) . . . . ?
C5 C6 C15 O12 -3.5(3) . . . . ?
C5 C6 C15 C29 177.2(2) . . . . ?
C5 C8 C18 O12 3.7(3) . . . . ?
C5 C8 C18 C31 -174.9(2) . . . . ?
C5 C8 C20 O3 -4.3(3) . . . . ?
C5 C8 C20 C28 174.3(2) . . . . ?
C6 C5 C8 C18 0.3(3) . . . . ?
C6 C5 C8 C20 -174.19(18) . . . . ?
C6 C9 C13 C19 178.2(2) . . . . ?
C6 C9 C16 C23 -178.9(2) . . . . ?
C6 C9 C16 C27 0.7(3) . . . . ?
C6 C15 C29 C27 0.9(4) . . . . ?
C7 C4 C5 N2 -174.81(18) . . . . ?
C7 C4 C5 C6 -58.2(2) . . . . ?
C7 C4 C5 C8 62.0(2) . . . . ?
C7 C4 C10 O11 -177.83(19) . . . . ?
C7 C4 C10 C22 3.5(3) . . . . ?
C7 C17 C26 C22 0.5(4) . . . . ?
C8 C5 C6 C9 177.80(18) . . . . ?
C8 C5 C6 C15 -0.4(3) . . . . ?
C8 C18 C31 C24 0.9(4) . . . . ?
C8 C20 C28 C24 0.5(4) . . . . ?
C9 C6 C15 O12 178.2(2) . . . . ?
C9 C6 C15 C29 -1.1(3) . . . . ?
C9 C13 C19 C14 0.7(4) . . . . ?
C9 C16 C23 C14 0.9(3) . . . . ?
C9 C16 C27 C29 -1.0(4) . . . . ?
C10 C4 C5 N2 8.1(3) . . . . ?
C10 C4 C5 C6 124.7(2) . . . . ?
C10 C4 C5 C8 -115.1(2) . . . . ?
C10 C4 C7 O1 176.37(19) . . . . ?
C10 C4 C7 C17 -4.0(3) . . . . ?
C10 C22 C26 C17 -0.9(4) . . . . ?
O11 C10 C22 C26 -179.8(2) . . . . ?
O12 C15 C29 C27 -178.5(2) . . . . ?
O12 C18 C31 C24 -177.8(3) . . . . ?
C13 C9 C16 C23 0.7(3) . . . . ?
C13 C9 C16 C27 -179.7(2) . . . . ?
C15 C6 C9 C13 -179.3(2) . . . . ?
C15 C6 C9 C16 0.3(3) . . . . ?
C15 O12 C18 C8 -7.5(3) . . . . ?
C15 O12 C18 C31 171.3(2) . . . . ?
C16 C9 C13 C19 -1.4(3) . . . . ?
C16 C27 C29 C15 0.2(4) . . . . ?
C18 C8 C20 O3 -179.16(19) . . . . ?
C18 C8 C20 C28 -0.5(3) . . . . ?
C18 O12 C15 C6 7.5(3) . . . . ?
C18 O12 C15 C29 -173.1(2) . . . . ?
C19 C14 C23 C16 -1.7(4) . . . . ?
C20 C8 C18 O12 178.4(2) . . . . ?
C20 C8 C18 C31 -0.2(4) . . . . ?
C21 N2 C5 C4 -170.37(18) . . . . ?
C21 N2 C5 C6 70.7(2) . . . . ?
C21 N2 C5 C8 -48.4(2) . . . . ?
C22 C10 O11 C34 -13.8(4) . . . . ?
C23 C14 C19 C13 1.0(4) . . . . ?
C23 C16 C27 C29 178.7(2) . . . . ?
C27 C16 C23 C14 -178.8(2) . . . . ?
C28 C24 C31 C18 -1.0(5) . . . . ?
C30 O3 C20 C8 174.8(2) . . . . ?
C30 O3 C20 C28 -3.8(3) . . . . ?
C31 C24 C28 C20 0.3(4) . . . . ?
C32 O1 C7 C4 -166.8(2) . . . . ?
C32 O1 C7 C17 13.6(3) . . . . ?
